data_4060840
loop_
_publ_author_name
'Jos\'e Vicente'
'Jos\'e-Antonio Abad'
'Andrew D. Frankland'
'Joaqu\'in L\'opez-Serrano'
'M. Carmen Ram\'irez de Arellano'
'Peter G. Jones'

_publ_section_title
;
 Synthesis and Reactivity toward Isonitriles of
 (2-Aminoaryl)palladium(II) Complexes
;
_journal_name_full Organometallics
_journal_page_first 272
_journal_page_last 282
_journal_paper_doi 10.1021/om0104971
_journal_volume 21
_journal_year 2002
_chemical_formula_sum 'C58 H66 F6 N4 O6 P2 Pd2 S2'
_chemical_formula_weight 1368.01
_chemical_name_systematic
;
 ?
;
_space_group_IT_number 15
_symmetry_cell_setting monoclinic
_symmetry_space_group_name_Hall '-C 2yc'
_symmetry_space_group_name_H-M 'C 1 2/c 1'
_atom_sites_solution_hydrogens geom
_atom_sites_solution_primary direct
_atom_sites_solution_secondary difmap
_audit_creation_method SHELXL-97
_cell_angle_alpha 90.00
_cell_angle_beta 102.67(2)
_cell_angle_gamma 90.00
_cell_formula_units_Z 8
_cell_length_a 43.682(8)
_cell_length_b 14.327(3)
_cell_length_c 20.743(4)
_cell_measurement_reflns_used 5525
_cell_measurement_temperature 143(2)
_cell_measurement_theta_max 26
_cell_measurement_theta_min 2
_cell_volume 12665(4)
_computing_cell_refinement 'Bruker SAINT'
_computing_data_collection 'Bruker SMART'
_computing_data_reduction 'Bruker SAINT'
_computing_molecular_graphics 'Siemens XP'
_computing_publication_material SHELXL-97
_computing_structure_refinement 'SHELXL-97 (Sheldrick, 1997)'
_computing_structure_solution 'SHELXS-97 (Sheldrick, 1990)'
_diffrn_ambient_temperature 143(2)
_diffrn_detector_area_resol_mean 8.192
_diffrn_measured_fraction_theta_full 0.999
_diffrn_measured_fraction_theta_max 0.999
_diffrn_measurement_device_type 'Bruker SMART 1000 CCD'
_diffrn_measurement_method '\w- and \f-scan'
_diffrn_radiation_monochromator graphite
_diffrn_radiation_source 'fine-focus sealed tube'
_diffrn_radiation_type MoK\a
_diffrn_radiation_wavelength 0.71073
_diffrn_reflns_av_R_equivalents 0.1586
_diffrn_reflns_av_sigmaI/netI 0.0986
_diffrn_reflns_limit_h_max 54
_diffrn_reflns_limit_h_min -54
_diffrn_reflns_limit_k_max 17
_diffrn_reflns_limit_k_min -17
_diffrn_reflns_limit_l_max 25
_diffrn_reflns_limit_l_min -25
_diffrn_reflns_number 69459
_diffrn_reflns_theta_full 26.00
_diffrn_reflns_theta_max 26.37
_diffrn_reflns_theta_min 1.75
_exptl_absorpt_coefficient_mu 0.751
_exptl_absorpt_correction_T_max 0.862
_exptl_absorpt_correction_T_min 0.356
_exptl_absorpt_correction_type multi-scan
_exptl_absorpt_process_details SADABS
_exptl_crystal_colour yellow
_exptl_crystal_density_diffrn 1.435
_exptl_crystal_density_method 'not measured'
_exptl_crystal_description prism
_exptl_crystal_F_000 5584
_exptl_crystal_size_max 0.25
_exptl_crystal_size_mid 0.09
_exptl_crystal_size_min 0.09
_refine_diff_density_max 1.582
_refine_diff_density_min -1.420
_refine_diff_density_rms 0.141
_refine_ls_extinction_method none
_refine_ls_goodness_of_fit_ref 1.063
_refine_ls_hydrogen_treatment mixed
_refine_ls_matrix_type full
_refine_ls_number_parameters 771
_refine_ls_number_reflns 12946
_refine_ls_number_restraints 1265
_refine_ls_restrained_S_all 1.027
_refine_ls_R_factor_all 0.1120
_refine_ls_R_factor_gt 0.0715
_refine_ls_shift/su_max 0.001
_refine_ls_shift/su_mean 0.000
_refine_ls_structure_factor_coef Fsqd
_refine_ls_weighting_details 'calc w=1/[\s^2^(Fo^2^)+(0.1000P)^2^] where P=(Fo^2^+2Fc^2^)/3'
_refine_ls_weighting_scheme calc
_refine_ls_wR_factor_gt 0.1793
_refine_ls_wR_factor_ref 0.2003
_reflns_number_gt 8223
_reflns_number_total 12946
_reflns_threshold_expression >2sigma(I)
_cod_depositor_comments
;
The following automatic conversions were performed:
'_geom_angle_publ_flag' value 'Y' changed to 'y' according to
'/home/saulius/struct/CIF-dictionaries/cif_core.dic' dictionary named
'cif_core.dic' version 2.4.1 from 2010-06-29 (24
times).

'_geom_bond_publ_flag' value 'Y' changed to 'y' according to
'/home/saulius/struct/CIF-dictionaries/cif_core.dic' dictionary named
'cif_core.dic' version 2.4.1 from 2010-06-29 (13 times).

Automatic conversion script
Id: cif_fix_enum 1527 2010-12-29 10:47:43Z saulius 
;
_cod_original_sg_symbol_H-M 'C 2/c'
_cod_database_code 4060840

loop_
_symmetry_equiv_pos_as_xyz
'x, y, z'
'-x, y, -z+1/2'
'x+1/2, y+1/2, z'
'-x+1/2, y+1/2, -z+1/2'
'-x, -y, -z'
'x, -y, z-1/2'
'-x+1/2, -y+1/2, -z'
'x+1/2, -y+1/2, z-1/2'

loop_
_atom_site_label
_atom_site_type_symbol
_atom_site_fract_x
_atom_site_fract_y
_atom_site_fract_z
_atom_site_U_iso_or_equiv
_atom_site_adp_type
_atom_site_occupancy
_atom_site_symmetry_multiplicity
_atom_site_calc_flag
_atom_site_refinement_flags
_atom_site_disorder_assembly
_atom_site_disorder_group
Pd1 Pd 0.137847(9) 0.23158(4) 0.166084(19) 0.02750(14) Uani 1 1 d . . .
Pd2 Pd 0.117079(9) 0.24550(4) 0.271879(19) 0.02723(14) Uani 1 1 d . . .
P1 P 0.15654(3) 0.23363(12) 0.06783(7) 0.0246(3) Uani 1 1 d . . .
P2 P 0.10186(3) 0.26593(12) 0.37348(7) 0.0253(3) Uani 1 1 d . . .
C1 C 0.12366(12) 0.3632(5) 0.1601(3) 0.0297(14) Uani 1 1 d U . .
N1 N 0.11420(10) 0.4365(4) 0.1543(2) 0.0344(12) Uani 1 1 d DU . .
C2 C 0.09897(13) 0.5294(5) 0.1449(3) 0.0396(15) Uani 1 1 d DU . .
C3 C 0.10282(17) 0.5760(6) 0.2127(3) 0.055(2) Uani 1 1 d DU . .
H3A H 0.0923 0.5382 0.2408 0.066 Uiso 1 1 calc R . .
H3B H 0.0934 0.6384 0.2073 0.066 Uiso 1 1 calc R . .
H3C H 0.1252 0.5811 0.2334 0.066 Uiso 1 1 calc R . .
C4 C 0.06463(13) 0.5104(6) 0.1124(3) 0.0512(19) Uani 1 1 d DU . .
H4A H 0.0551 0.4728 0.1422 0.061 Uiso 1 1 calc R . .
H4B H 0.0634 0.4765 0.0709 0.061 Uiso 1 1 calc R . .
H4C H 0.0534 0.5698 0.1034 0.061 Uiso 1 1 calc R . .
C5 C 0.11548(16) 0.5871(6) 0.1015(4) 0.060(2) Uani 1 1 d DU . .
H5A H 0.1130 0.5571 0.0583 0.072 Uiso 1 1 calc R . .
H5B H 0.1378 0.5919 0.1224 0.072 Uiso 1 1 calc R . .
H5C H 0.1062 0.6497 0.0959 0.072 Uiso 1 1 calc R . .
C6 C 0.14510(13) 0.0978(5) 0.1878(3) 0.0305(13) Uani 1 1 d U . .
N2 N 0.14861(11) 0.0200(4) 0.2011(2) 0.0372(12) Uani 1 1 d DU . .
C7 C 0.15474(15) -0.0798(5) 0.2183(3) 0.0475(17) Uani 1 1 d DU . .
C8 C 0.18981(16) -0.0868(7) 0.2499(4) 0.075(3) Uani 1 1 d DU . .
H8A H 0.1944 -0.0505 0.2910 0.090 Uiso 1 1 calc R . .
H8B H 0.2020 -0.0621 0.2193 0.090 Uiso 1 1 calc R . .
H8C H 0.1954 -0.1523 0.2597 0.090 Uiso 1 1 calc R . .
C9 C 0.1466(2) -0.1354(7) 0.1543(4) 0.077(3) Uani 1 1 d DU . .
H9A H 0.1604 -0.1163 0.1252 0.093 Uiso 1 1 calc R . .
H9B H 0.1247 -0.1236 0.1323 0.093 Uiso 1 1 calc R . .
H9C H 0.1495 -0.2021 0.1642 0.093 Uiso 1 1 calc R . .
C10 C 0.1340(2) -0.1070(7) 0.2659(4) 0.082(3) Uani 1 1 d DU . .
H10A H 0.1398 -0.0698 0.3063 0.098 Uiso 1 1 calc R . .
H10B H 0.1369 -0.1734 0.2769 0.098 Uiso 1 1 calc R . .
H10C H 0.1119 -0.0953 0.2449 0.098 Uiso 1 1 calc R . .
C11 C 0.16237(12) 0.2613(4) 0.3064(3) 0.0282(14) Uani 1 1 d U . .
N3 N 0.18917(10) 0.2641(4) 0.3276(2) 0.0318(12) Uani 1 1 d DU . .
C12 C 0.22333(11) 0.2597(4) 0.3512(3) 0.0306(14) Uani 1 1 d DU . .
C13 C 0.23141(14) 0.1555(5) 0.3576(4) 0.0479(17) Uani 1 1 d DU . .
H13A H 0.2261 0.1262 0.3138 0.057 Uiso 1 1 calc R . .
H13B H 0.2194 0.1257 0.3866 0.057 Uiso 1 1 calc R . .
H13C H 0.2539 0.1480 0.3764 0.057 Uiso 1 1 calc R . .
C14 C 0.23091(14) 0.3098(6) 0.4168(3) 0.0486(19) Uani 1 1 d DU . .
H14A H 0.2211 0.2769 0.4484 0.058 Uiso 1 1 calc R . .
H14B H 0.2228 0.3738 0.4110 0.058 Uiso 1 1 calc R . .
H14C H 0.2537 0.3112 0.4335 0.058 Uiso 1 1 calc R . .
C15 C 0.23795(14) 0.3066(5) 0.2998(3) 0.0434(17) Uani 1 1 d DU . .
H15A H 0.2325 0.2716 0.2583 0.052 Uiso 1 1 calc R . .
H15B H 0.2608 0.3081 0.3154 0.052 Uiso 1 1 calc R . .
H15C H 0.2300 0.3706 0.2925 0.052 Uiso 1 1 calc R . .
C16 C 0.07582(13) 0.2139(6) 0.2144(3) 0.0392(17) Uani 1 1 d U A .
N4 N 0.05256(10) 0.1919(5) 0.1812(2) 0.0540(18) Uani 1 1 d DU . .
C17 C 0.02377(18) 0.1776(9) 0.1283(4) 0.049(3) Uani 0.647(11) 1 d PDU A 1
C18 C 0.0318(3) 0.0971(11) 0.0863(7) 0.053(4) Uani 0.647(11) 1 d PDU A 1
H18A H 0.0367 0.0411 0.1138 0.064 Uiso 0.647(11) 1 calc PR A 1
H18B H 0.0501 0.1142 0.0684 0.064 Uiso 0.647(11) 1 calc PR A 1
H18C H 0.0139 0.0844 0.0499 0.064 Uiso 0.647(11) 1 calc PR A 1
C19 C -0.0011(2) 0.1501(15) 0.1656(6) 0.100(6) Uani 0.647(11) 1 d PDU A 1
H19A H 0.0050 0.0918 0.1897 0.120 Uiso 0.647(11) 1 calc PR A 1
H19B H -0.0212 0.1412 0.1343 0.120 Uiso 0.647(11) 1 calc PR A 1
H19C H -0.0032 0.1995 0.1970 0.120 Uiso 0.647(11) 1 calc PR A 1
C20 C 0.0158(3) 0.2666(9) 0.0886(6) 0.087(5) Uani 0.647(11) 1 d PDU A 1
H20A H 0.0326 0.2809 0.0656 0.104 Uiso 0.647(11) 1 calc PR A 1
H20B H 0.0137 0.3182 0.1183 0.104 Uiso 0.647(11) 1 calc PR A 1
H20C H -0.0040 0.2583 0.0561 0.104 Uiso 0.647(11) 1 calc PR A 1
C17' C 0.0257(3) 0.1343(11) 0.1425(8) 0.041(5) Uiso 0.353(11) 1 d PDU A 2
C18' C 0.0209(5) 0.0431(13) 0.1747(11) 0.069(7) Uiso 0.353(11) 1 d PDU A 2
H18D H 0.0390 0.0023 0.1755 0.082 Uiso 0.353(11) 1 calc PR A 2
H18E H 0.0018 0.0130 0.1497 0.082 Uiso 0.353(11) 1 calc PR A 2
H18F H 0.0187 0.0547 0.2201 0.082 Uiso 0.353(11) 1 calc PR A 2
C19' C -0.0021(4) 0.1989(15) 0.1370(11) 0.055(7) Uiso 0.353(11) 1 d PDU A 2
H19D H 0.0019 0.2571 0.1154 0.066 Uiso 0.353(11) 1 calc PR A 2
H19E H -0.0054 0.2128 0.1812 0.066 Uiso 0.353(11) 1 calc PR A 2
H19F H -0.0209 0.1687 0.1107 0.066 Uiso 0.353(11) 1 calc PR A 2
C20' C 0.0342(7) 0.120(2) 0.0755(10) 0.048(8) Uiso 0.353(11) 1 d PDU A 2
H20D H 0.0370 0.1809 0.0560 0.058 Uiso 0.353(11) 1 calc PR A 2
H20E H 0.0173 0.0857 0.0461 0.058 Uiso 0.353(11) 1 calc PR A 2
H20F H 0.0537 0.0843 0.0814 0.058 Uiso 0.353(11) 1 calc PR A 2
C31 C 0.12558(12) 0.2690(4) -0.0023(3) 0.0313(14) Uani 1 1 d DU . .
C32 C 0.09479(12) 0.2558(5) 0.0026(3) 0.0448(19) Uani 1 1 d DU . .
H32 H 0.0904 0.2326 0.0426 0.054 Uiso 1 1 calc R . .
C33 C 0.06996(14) 0.2764(6) -0.0510(3) 0.053(2) Uani 1 1 d DU . .
H33 H 0.0488 0.2685 -0.0473 0.064 Uiso 1 1 calc R . .
C34 C 0.07647(14) 0.3082(6) -0.1088(3) 0.0474(18) Uani 1 1 d DU . .
H34 H 0.0598 0.3196 -0.1458 0.057 Uiso 1 1 calc R . .
C35 C 0.10699(14) 0.3237(6) -0.1139(3) 0.055(2) Uani 1 1 d DU . .
H35 H 0.1113 0.3471 -0.1539 0.066 Uiso 1 1 calc R . .
C36 C 0.13144(14) 0.3051(6) -0.0605(3) 0.049(2) Uani 1 1 d DU . .
H36 H 0.1524 0.3173 -0.0637 0.059 Uiso 1 1 calc R . .
C41 C 0.17042(11) 0.1219(4) 0.0437(2) 0.0269(12) Uani 1 1 d DU . .
C42 C 0.15546(13) 0.0725(4) -0.0138(3) 0.0322(13) Uani 1 1 d DU . .
H42 H 0.1369 0.0964 -0.0417 0.039 Uiso 1 1 calc R . .
C43 C 0.16812(14) -0.0107(5) -0.0290(3) 0.0409(15) Uani 1 1 d DU . .
H43 H 0.1582 -0.0440 -0.0675 0.049 Uiso 1 1 calc R . .
C44 C 0.19483(13) -0.0463(5) 0.0107(3) 0.0394(15) Uani 1 1 d DU . .
H44 H 0.2031 -0.1038 -0.0006 0.047 Uiso 1 1 calc R . .
C45 C 0.20987(13) 0.0005(5) 0.0670(3) 0.0340(14) Uani 1 1 d DU . .
H45 H 0.2284 -0.0243 0.0942 0.041 Uiso 1 1 calc R . .
C46 C 0.19768(12) 0.0833(4) 0.0832(3) 0.0316(13) Uani 1 1 d DU . .
H46 H 0.2080 0.1153 0.1220 0.038 Uiso 1 1 calc R . .
C51 C 0.19086(11) 0.3094(4) 0.0707(2) 0.0290(13) Uani 1 1 d DU . .
C52 C 0.20876(12) 0.3019(5) 0.0228(3) 0.0355(15) Uani 1 1 d DU . .
H52 H 0.2027 0.2590 -0.0126 0.043 Uiso 1 1 calc R . .
C53 C 0.23507(13) 0.3562(5) 0.0266(3) 0.0392(15) Uani 1 1 d DU . .
H53 H 0.2465 0.3534 -0.0074 0.047 Uiso 1 1 calc R . .
C54 C 0.24493(13) 0.4153(5) 0.0804(3) 0.0403(16) Uani 1 1 d DU . .
H54 H 0.2634 0.4517 0.0838 0.048 Uiso 1 1 calc R . .
C55 C 0.22780(12) 0.4210(5) 0.1288(3) 0.0374(15) Uani 1 1 d DU . .
H55 H 0.2347 0.4607 0.1658 0.045 Uiso 1 1 calc R . .
C56 C 0.20062(12) 0.3693(5) 0.1238(3) 0.0315(14) Uani 1 1 d DU . .
H56 H 0.1887 0.3747 0.1568 0.038 Uiso 1 1 calc R . .
C61 C 0.13332(11) 0.3120(4) 0.4392(2) 0.0267(12) Uani 1 1 d DU . .
C62 C 0.14286(12) 0.4029(5) 0.4329(3) 0.0381(15) Uani 1 1 d DU . .
H62 H 0.1329 0.4386 0.3956 0.046 Uiso 1 1 calc R . .
C63 C 0.16706(13) 0.4434(5) 0.4808(3) 0.0419(16) Uani 1 1 d DU . .
H63 H 0.1731 0.5065 0.4769 0.050 Uiso 1 1 calc R . .
C64 C 0.18186(13) 0.3891(5) 0.5337(3) 0.0433(17) Uani 1 1 d DU . .
H64 H 0.1984 0.4151 0.5662 0.052 Uiso 1 1 calc R . .
C65 C 0.17288(13) 0.2976(5) 0.5399(3) 0.0386(15) Uani 1 1 d DU . .
H65 H 0.1831 0.2615 0.5768 0.046 Uiso 1 1 calc R . .
C66 C 0.14885(12) 0.2580(4) 0.4923(3) 0.0321(14) Uani 1 1 d DU . .
H66 H 0.1431 0.1946 0.4960 0.039 Uiso 1 1 calc R . .
C71 C 0.08859(12) 0.1570(4) 0.4036(2) 0.0303(13) Uani 1 1 d DU . .
C72 C 0.08515(12) 0.0791(4) 0.3624(3) 0.0332(14) Uani 1 1 d DU . .
H72 H 0.0911 0.0833 0.3211 0.040 Uiso 1 1 calc R . .
C73 C 0.07323(15) -0.0042(5) 0.3803(3) 0.0487(17) Uani 1 1 d DU . .
H73 H 0.0713 -0.0567 0.3517 0.058 Uiso 1 1 calc R . .
C74 C 0.06407(17) -0.0108(6) 0.4400(3) 0.0557(19) Uani 1 1 d DU . .
H74 H 0.0555 -0.0672 0.4525 0.067 Uiso 1 1 calc R . .
C75 C 0.06767(18) 0.0664(6) 0.4811(3) 0.060(2) Uani 1 1 d DU . .
H75 H 0.0616 0.0621 0.5222 0.072 Uiso 1 1 calc R . .
C76 C 0.07976(15) 0.1489(5) 0.4643(3) 0.0443(17) Uani 1 1 d DU . .
H76 H 0.0821 0.2004 0.4938 0.053 Uiso 1 1 calc R . .
C81 C 0.07079(11) 0.3528(4) 0.3706(2) 0.0289(13) Uani 1 1 d DU . .
C82 C 0.05964(14) 0.3791(5) 0.4255(3) 0.052(2) Uani 1 1 d DU . .
H82 H 0.0675 0.3485 0.4664 0.063 Uiso 1 1 calc R . .
C83 C 0.03747(15) 0.4485(6) 0.4224(3) 0.059(2) Uani 1 1 d DU . .
H83 H 0.0300 0.4649 0.4606 0.071 Uiso 1 1 calc R . .
C84 C 0.02623(14) 0.4938(6) 0.3634(3) 0.0540(19) Uani 1 1 d DU . .
H84 H 0.0109 0.5415 0.3608 0.065 Uiso 1 1 calc R . .
C85 C 0.03712(16) 0.4702(6) 0.3087(4) 0.061(2) Uani 1 1 d DU . .
H85 H 0.0294 0.5020 0.2682 0.074 Uiso 1 1 calc R . .
C86 C 0.05924(15) 0.4008(5) 0.3116(3) 0.0487(18) Uani 1 1 d DU . .
H86 H 0.0667 0.3855 0.2732 0.058 Uiso 1 1 calc R . .
S1 S 0.20754(4) 0.58541(15) 0.25554(8) 0.0465(5) Uani 1 1 d DU . .
O1 O 0.19908(10) 0.6612(4) 0.2098(2) 0.0541(14) Uani 1 1 d DU . .
O2 O 0.24033(9) 0.5606(4) 0.2729(2) 0.0531(14) Uani 1 1 d DU . .
O3 O 0.18547(11) 0.5074(4) 0.2452(2) 0.0630(15) Uani 1 1 d DU . .
C98 C 0.20175(16) 0.6342(6) 0.3338(3) 0.061(2) Uani 1 1 d DU . .
F1 F 0.22150(12) 0.7047(4) 0.3525(2) 0.0798(15) Uani 1 1 d DU . .
F2 F 0.17208(10) 0.6631(5) 0.3266(2) 0.097(2) Uani 1 1 d DU . .
F3 F 0.20687(12) 0.5669(4) 0.38005(19) 0.0823(17) Uani 1 1 d DU . .
S2 S 0.02907(8) 0.2292(3) 0.5925(2) 0.0470(9) Uani 0.650(7) 1 d PDU B 1
O4 O 0.0627(2) 0.2369(12) 0.6006(6) 0.064(4) Uani 0.650(7) 1 d PDU B 1
O5 O 0.0161(3) 0.1409(7) 0.5671(6) 0.064(4) Uani 0.650(7) 1 d PDU B 1
O6 O 0.01154(18) 0.3102(6) 0.5651(5) 0.073(3) Uani 0.650(7) 1 d PDU B 1
C99 C 0.0242(2) 0.2305(8) 0.6781(5) 0.072(4) Uani 0.650(7) 1 d PDU B 1
F4 F 0.0402(2) 0.1602(10) 0.7128(5) 0.132(5) Uani 0.650(7) 1 d PDU B 1
F5 F -0.00547(16) 0.2164(8) 0.6799(4) 0.104(4) Uani 0.650(7) 1 d PDU B 1
F6 F 0.0329(2) 0.3132(8) 0.7067(5) 0.126(5) Uani 0.650(7) 1 d PDU B 1
S2' S 0.02662(17) 0.2146(5) 0.6135(4) 0.041(2) Uiso 0.350(7) 1 d PDU B 2
O4' O 0.0551(4) 0.240(2) 0.5934(12) 0.048(6) Uiso 0.350(7) 1 d PDU B 2
O5' O 0.0097(3) 0.2928(10) 0.6330(7) 0.064(5) Uiso 0.350(7) 1 d PDU B 2
O6' O 0.0071(5) 0.1457(15) 0.5733(12) 0.055(7) Uiso 0.350(7) 1 d PDU B 2
C99' C 0.0392(4) 0.1505(11) 0.6913(8) 0.078(10) Uiso 0.350(7) 1 d PDU B 2
F4' F 0.0550(4) 0.2054(12) 0.7382(7) 0.078(5) Uiso 0.350(7) 1 d PDU B 2
F5' F 0.0146(3) 0.1166(12) 0.7123(7) 0.081(5) Uiso 0.350(7) 1 d PDU B 2
F6' F 0.0575(3) 0.0790(11) 0.6821(7) 0.090(5) Uiso 0.350(7) 1 d PDU B 2

loop_
_atom_site_aniso_label
_atom_site_aniso_U_11
_atom_site_aniso_U_22
_atom_site_aniso_U_33
_atom_site_aniso_U_23
_atom_site_aniso_U_13
_atom_site_aniso_U_12
Pd1 0.0193(2) 0.0446(3) 0.0184(2) -0.00008(19) 0.00390(15) 0.0021(2)
Pd2 0.0139(2) 0.0503(3) 0.0165(2) -0.00159(18) 0.00107(15) 0.00008(19)
P1 0.0192(6) 0.0337(10) 0.0207(7) -0.0007(6) 0.0038(5) 0.0005(6)
P2 0.0172(6) 0.0398(11) 0.0180(7) -0.0011(6) 0.0019(5) 0.0018(6)
C1 0.016(3) 0.052(4) 0.022(3) 0.005(3) 0.007(2) 0.012(3)
N1 0.026(2) 0.058(4) 0.018(2) -0.002(2) 0.0023(18) 0.002(2)
C2 0.036(3) 0.053(4) 0.032(3) 0.008(3) 0.012(2) 0.006(3)
C3 0.055(4) 0.063(6) 0.047(4) -0.008(4) 0.009(3) -0.001(4)
C4 0.038(3) 0.059(6) 0.053(4) -0.002(4) 0.002(3) 0.010(3)
C5 0.052(4) 0.076(6) 0.057(4) 0.027(4) 0.021(3) 0.009(4)
C6 0.026(3) 0.041(4) 0.027(3) -0.006(3) 0.011(2) -0.001(3)
N2 0.033(3) 0.051(4) 0.027(3) -0.005(2) 0.006(2) 0.001(3)
C7 0.055(4) 0.047(4) 0.044(4) 0.006(3) 0.022(3) 0.009(4)
C8 0.060(4) 0.065(7) 0.095(7) 0.003(5) 0.007(4) 0.022(4)
C9 0.118(7) 0.051(6) 0.065(5) -0.008(4) 0.026(5) -0.002(6)
C10 0.096(6) 0.081(8) 0.082(6) 0.028(5) 0.050(5) 0.017(6)
C11 0.022(3) 0.044(4) 0.018(3) -0.003(2) 0.004(2) 0.005(3)
N3 0.019(2) 0.047(4) 0.029(2) 0.000(2) 0.0037(18) 0.000(2)
C12 0.015(2) 0.051(4) 0.026(3) 0.006(3) 0.003(2) -0.002(3)
C13 0.029(3) 0.051(4) 0.066(5) 0.008(3) 0.016(3) 0.009(3)
C14 0.028(3) 0.071(6) 0.044(4) -0.011(3) 0.002(3) -0.012(3)
C15 0.034(3) 0.051(5) 0.046(4) 0.009(3) 0.013(3) -0.001(3)
C16 0.027(3) 0.070(5) 0.022(3) -0.006(3) 0.008(2) -0.003(3)
N4 0.018(2) 0.110(6) 0.030(3) -0.019(3) -0.003(2) -0.003(3)
C17 0.017(4) 0.094(9) 0.032(5) -0.017(5) -0.002(3) 0.003(5)
C18 0.052(7) 0.059(9) 0.044(7) -0.014(6) 0.002(5) -0.021(7)
C19 0.025(5) 0.21(2) 0.070(9) -0.036(10) 0.015(5) -0.032(8)
C20 0.085(10) 0.089(10) 0.065(8) -0.024(6) -0.029(7) 0.036(8)
C31 0.030(3) 0.042(4) 0.022(3) 0.002(2) 0.005(2) 0.004(3)
C32 0.022(3) 0.078(6) 0.032(3) 0.008(3) 0.000(2) 0.001(3)
C33 0.024(3) 0.088(7) 0.041(4) 0.005(4) -0.005(2) 0.007(3)
C34 0.040(3) 0.060(5) 0.034(3) 0.005(3) -0.008(3) 0.017(3)
C35 0.049(4) 0.078(6) 0.033(3) 0.026(4) -0.002(3) -0.003(4)
C36 0.032(3) 0.084(6) 0.029(3) 0.015(3) 0.002(2) -0.005(4)
C41 0.025(3) 0.030(4) 0.027(3) 0.000(2) 0.008(2) -0.006(2)
C42 0.032(3) 0.036(4) 0.026(3) -0.001(2) -0.001(2) -0.004(3)
C43 0.048(4) 0.043(4) 0.031(3) -0.008(3) 0.008(3) -0.006(3)
C44 0.040(3) 0.041(4) 0.040(3) -0.006(3) 0.016(3) 0.007(3)
C45 0.032(3) 0.040(4) 0.031(3) 0.004(3) 0.008(2) 0.002(3)
C46 0.031(3) 0.037(4) 0.027(3) -0.001(2) 0.005(2) 0.004(3)
C51 0.018(2) 0.043(4) 0.025(3) 0.004(2) 0.003(2) 0.003(2)
C52 0.028(3) 0.050(5) 0.030(3) -0.001(3) 0.010(2) 0.007(3)
C53 0.031(3) 0.046(5) 0.043(3) 0.000(3) 0.013(3) 0.002(3)
C54 0.029(3) 0.050(5) 0.042(3) 0.002(3) 0.008(2) -0.002(3)
C55 0.031(3) 0.047(5) 0.033(3) -0.003(3) 0.004(2) -0.002(3)
C56 0.028(3) 0.041(4) 0.026(3) 0.003(2) 0.007(2) 0.004(3)
C61 0.019(2) 0.041(4) 0.020(3) -0.003(2) 0.0031(19) 0.001(2)
C62 0.027(3) 0.055(4) 0.029(3) 0.006(3) -0.002(2) -0.007(3)
C63 0.032(3) 0.049(5) 0.042(4) -0.007(3) 0.003(3) -0.009(3)
C64 0.027(3) 0.069(5) 0.029(3) -0.017(3) -0.005(2) -0.005(3)
C65 0.027(3) 0.060(4) 0.025(3) -0.004(3) -0.003(2) 0.010(3)
C66 0.023(3) 0.046(4) 0.026(3) 0.002(2) 0.002(2) 0.005(3)
C71 0.022(3) 0.045(4) 0.023(3) 0.004(2) 0.004(2) 0.005(3)
C72 0.025(3) 0.048(4) 0.025(3) -0.003(3) 0.001(2) -0.003(3)
C73 0.053(4) 0.045(4) 0.043(4) -0.004(3) -0.001(3) -0.002(4)
C74 0.064(5) 0.055(5) 0.044(4) 0.012(3) 0.006(3) -0.016(4)
C75 0.076(5) 0.064(6) 0.045(4) 0.007(3) 0.023(4) -0.022(5)
C76 0.048(4) 0.058(5) 0.029(3) -0.005(3) 0.013(3) -0.011(3)
C81 0.017(2) 0.040(4) 0.027(3) -0.002(2) 0.000(2) -0.006(2)
C82 0.042(4) 0.088(6) 0.023(3) -0.007(3) -0.001(3) 0.028(4)
C83 0.045(4) 0.078(7) 0.048(4) -0.020(4) -0.003(3) 0.021(4)
C84 0.023(3) 0.060(6) 0.074(5) -0.001(4) 0.000(3) 0.009(3)
C85 0.048(4) 0.079(6) 0.057(4) 0.025(4) 0.013(3) 0.026(4)
C86 0.044(4) 0.066(6) 0.037(3) 0.015(3) 0.010(3) 0.012(3)
S1 0.0402(9) 0.0680(15) 0.0325(8) -0.0012(8) 0.0108(7) 0.0051(9)
O1 0.052(3) 0.075(4) 0.034(2) 0.014(2) 0.006(2) 0.006(3)
O2 0.030(2) 0.079(4) 0.050(3) -0.005(3) 0.009(2) 0.007(2)
O3 0.048(3) 0.068(4) 0.067(3) -0.019(3) -0.001(2) -0.014(3)
C98 0.059(5) 0.091(8) 0.033(4) -0.001(4) 0.013(3) 0.014(5)
F1 0.094(4) 0.071(4) 0.061(3) -0.029(3) -0.012(3) -0.011(3)
F2 0.062(3) 0.167(7) 0.071(3) -0.020(3) 0.031(2) 0.032(3)
F3 0.110(4) 0.111(5) 0.024(2) 0.013(2) 0.010(2) 0.005(3)
S2 0.0364(17) 0.055(2) 0.046(2) -0.0050(18) 0.0005(15) -0.0061(14)
O4 0.027(5) 0.102(10) 0.061(6) -0.029(5) 0.004(5) -0.010(6)
O5 0.090(9) 0.054(7) 0.047(5) -0.017(4) 0.013(6) -0.030(6)
O6 0.054(5) 0.055(7) 0.104(7) 0.008(5) 0.007(5) 0.002(5)
C99 0.050(7) 0.109(12) 0.054(7) -0.021(8) 0.006(6) -0.005(8)
F4 0.071(6) 0.249(15) 0.070(6) 0.057(8) 0.000(5) 0.030(8)
F5 0.042(4) 0.203(12) 0.071(5) 0.004(6) 0.023(4) -0.003(5)
F6 0.088(6) 0.206(14) 0.092(6) -0.077(8) 0.036(5) -0.027(7)

loop_
_atom_type_symbol
_atom_type_description
_atom_type_scat_dispersion_real
_atom_type_scat_dispersion_imag
_atom_type_scat_source
C C 0.0033 0.0016 'International Tables Vol C Tables 4.2.6.8 and 6.1.1.4'
H H 0.0000 0.0000 'International Tables Vol C Tables 4.2.6.8 and 6.1.1.4'
N N 0.0061 0.0033 'International Tables Vol C Tables 4.2.6.8 and 6.1.1.4'
O O 0.0106 0.0060 'International Tables Vol C Tables 4.2.6.8 and 6.1.1.4'
F F 0.0171 0.0103 'International Tables Vol C Tables 4.2.6.8 and 6.1.1.4'
P P 0.1023 0.0942 'International Tables Vol C Tables 4.2.6.8 and 6.1.1.4'
S S 0.1246 0.1234 'International Tables Vol C Tables 4.2.6.8 and 6.1.1.4'
Pd Pd -0.9988 1.0072 'International Tables Vol C Tables 4.2.6.8 and 6.1.1.4'

loop_
_geom_angle_atom_site_label_1
_geom_angle_atom_site_label_2
_geom_angle_atom_site_label_3
_geom_angle
_geom_angle_publ_flag
C1 Pd1 C6 165.7(2) y
C1 Pd1 P1 95.55(15) y
C6 Pd1 P1 98.09(15) y
C1 Pd1 Pd2 79.33(15) y
C6 Pd1 Pd2 87.09(15) y
P1 Pd1 Pd2 174.79(5) y
C11 Pd2 C16 162.9(2) y
C11 Pd2 P2 96.80(15) y
C16 Pd2 P2 99.69(16) y
C11 Pd2 Pd1 78.67(15) y
C16 Pd2 Pd1 85.01(16) y
P2 Pd2 Pd1 175.02(4) y
C41 P1 C31 104.9(3) y
C41 P1 C51 102.1(2) y
C31 P1 C51 108.5(3) y
C41 P1 Pd1 115.24(18) y
C31 P1 Pd1 110.84(17) y
C51 P1 Pd1 114.46(17) y
C71 P2 C81 107.7(2) y
C71 P2 C61 107.2(2) y
C81 P2 C61 102.1(3) y
C71 P2 Pd2 111.90(18) y
C81 P2 Pd2 113.94(17) y
C61 P2 Pd2 113.35(16) y
N1 C1 Pd1 176.3(5) ?
C1 N1 C2 175.0(6) ?
N1 C2 C5 108.1(5) ?
N1 C2 C4 105.5(5) ?
C5 C2 C4 112.6(5) ?
N1 C2 C3 108.3(5) ?
C5 C2 C3 109.7(6) ?
C4 C2 C3 112.4(5) ?
N2 C6 Pd1 178.2(5) ?
C6 N2 C7 177.3(6) ?
N2 C7 C9 107.4(6) ?
N2 C7 C10 107.4(6) ?
C9 C7 C10 111.7(7) ?
N2 C7 C8 106.1(6) ?
C9 C7 C8 111.0(6) ?
C10 C7 C8 112.7(6) ?
N3 C11 Pd2 175.3(6) ?
C11 N3 C12 174.7(6) ?
N3 C12 C14 106.6(4) ?
N3 C12 C15 107.6(4) ?
C14 C12 C15 112.3(5) ?
N3 C12 C13 105.6(5) ?
C14 C12 C13 112.6(5) ?
C15 C12 C13 111.7(5) ?
N4 C16 Pd2 177.0(7) ?
C16 N4 C17 168.3(8) ?
C16 N4 C17' 163.0(10) ?
C17 N4 C17' 26.3(7) ?
N4 C17 C20 109.8(9) ?
N4 C17 C19 104.1(7) ?
C20 C17 C19 113.1(11) ?
N4 C17 C18 105.0(8) ?
C20 C17 C18 112.2(10) ?
C19 C17 C18 112.0(11) ?
C18' C17' N4 114.0(13) ?
C18' C17' C19' 112.1(14) ?
N4 C17' C19' 102.9(12) ?
C18' C17' C20' 112.0(15) ?
N4 C17' C20' 104.0(14) ?
C19' C17' C20' 111.4(15) ?
C32 C31 C36 118.8(5) ?
C32 C31 P1 117.7(4) ?
C36 C31 P1 123.4(4) ?
C31 C32 C33 120.5(6) ?
C34 C33 C32 119.4(6) ?
C33 C34 C35 120.7(5) ?
C34 C35 C36 119.8(6) ?
C31 C36 C35 120.7(5) ?
C46 C41 C42 118.0(6) ?
C46 C41 P1 118.5(4) ?
C42 C41 P1 123.4(4) ?
C43 C42 C41 119.3(5) ?
C44 C43 C42 121.0(6) ?
C43 C44 C45 120.8(6) ?
C46 C45 C44 119.2(5) ?
C45 C46 C41 121.6(5) ?
C56 C51 C52 119.4(5) ?
C56 C51 P1 119.7(4) ?
C52 C51 P1 120.7(4) ?
C53 C52 C51 120.5(6) ?
C52 C53 C54 119.8(5) ?
C55 C54 C53 119.8(6) ?
C54 C55 C56 120.5(5) ?
C55 C56 C51 119.9(5) ?
C62 C61 C66 119.5(5) ?
C62 C61 P2 117.4(4) ?
C66 C61 P2 122.9(5) ?
C61 C62 C63 121.1(6) ?
C64 C63 C62 118.4(6) ?
C65 C64 C63 120.9(5) ?
C64 C65 C66 120.4(6) ?
C61 C66 C65 119.6(6) ?
C72 C71 C76 118.1(6) ?
C72 C71 P2 118.3(4) ?
C76 C71 P2 123.4(5) ?
C73 C72 C71 121.4(5) ?
C74 C73 C72 119.8(6) ?
C75 C74 C73 118.6(7) ?
C76 C75 C74 122.1(6) ?
C75 C76 C71 119.8(6) ?
C82 C81 C86 117.5(6) ?
C82 C81 P2 123.3(4) ?
C86 C81 P2 119.1(4) ?
C83 C82 C81 121.8(6) ?
C84 C83 C82 119.4(6) ?
C85 C84 C83 120.0(6) ?
C84 C85 C86 120.7(6) ?
C85 C86 C81 120.6(6) ?
O1 S1 O2 116.7(3) ?
O1 S1 O3 114.6(3) ?
O2 S1 O3 115.8(3) ?
O1 S1 C98 103.4(3) ?
O2 S1 C98 101.2(3) ?
O3 S1 C98 101.9(3) ?
F1 C98 F2 110.3(7) ?
F1 C98 F3 109.9(6) ?
F2 C98 F3 107.9(6) ?
F1 C98 S1 110.0(5) ?
F2 C98 S1 109.7(5) ?
F3 C98 S1 108.9(5) ?
O6 S2 O5 115.6(7) ?
O6 S2 O4 115.1(8) ?
O5 S2 O4 114.7(9) ?
O6 S2 C99 102.2(6) ?
O5 S2 C99 104.1(7) ?
O4 S2 C99 102.6(6) ?
F5 C99 F6 107.9(10) ?
F5 C99 F4 105.6(10) ?
F6 C99 F4 111.2(11) ?
F5 C99 S2 110.4(7) ?
F6 C99 S2 110.8(8) ?
F4 C99 S2 110.8(8) ?
O4' S2' O6' 116.3(14) ?
O4' S2' O5' 114.3(14) ?
O6' S2' O5' 114.7(12) ?
O4' S2' C99' 105.7(11) ?
O6' S2' C99' 101.0(12) ?
O5' S2' C99' 102.4(9) ?
F4' C99' F5' 107.6(14) ?
F4' C99' F6' 109.3(14) ?
F5' C99' F6' 108.4(14) ?
F4' C99' S2' 110.9(12) ?
F5' C99' S2' 111.2(12) ?
F6' C99' S2' 109.4(12) ?

loop_
_geom_bond_atom_site_label_1
_geom_bond_atom_site_label_2
_geom_bond_distance
_geom_bond_publ_flag
Pd1 C1 1.980(7) y
Pd1 C6 1.979(7) y
Pd1 P1 2.3560(14) y
Pd1 Pd2 2.5596(7) y
Pd2 C11 1.964(5) y
Pd2 C16 1.983(6) y
Pd2 P2 2.3629(14) y
P1 C41 1.820(6) y
P1 C31 1.827(5) y
P1 C51 1.842(6) y
P2 C71 1.823(6) y
P2 C81 1.833(6) y
P2 C61 1.833(5) y
C1 N1 1.126(8) ?
N1 C2 1.482(8) ?
C2 C5 1.516(7) ?
C2 C4 1.528(7) ?
C2 C3 1.532(8) ?
C6 N2 1.151(8) ?
N2 C7 1.483(8) ?
C7 C9 1.523(8) ?
C7 C10 1.530(8) ?
C7 C8 1.531(8) ?
C11 N3 1.158(7) ?
N3 C12 1.466(6) ?
C12 C14 1.510(7) ?
C12 C15 1.514(7) ?
C12 C13 1.532(8) ?
C16 N4 1.140(7) ?
N4 C17 1.490(8) ?
N4 C17' 1.512(13) ?
C17 C20 1.517(11) ?
C17 C19 1.519(10) ?
C17 C18 1.532(11) ?
C17' C18' 1.504(12) ?
C17' C19' 1.512(13) ?
C17' C20' 1.528(13) ?
C31 C32 1.384(7) ?
C31 C36 1.388(7) ?
C32 C33 1.404(7) ?
C33 C34 1.368(8) ?
C34 C35 1.379(8) ?
C35 C36 1.385(7) ?
C41 C46 1.402(7) ?
C41 C42 1.418(7) ?
C42 C43 1.379(8) ?
C43 C44 1.370(8) ?
C44 C45 1.382(8) ?
C45 C46 1.371(8) ?
C51 C56 1.388(7) ?
C51 C52 1.395(6) ?
C52 C53 1.376(7) ?
C53 C54 1.391(8) ?
C54 C55 1.380(7) ?
C55 C56 1.384(7) ?
C61 C62 1.383(8) ?
C61 C66 1.394(7) ?
C62 C63 1.407(7) ?
C63 C64 1.385(8) ?
C64 C65 1.382(8) ?
C65 C66 1.395(7) ?
C71 C72 1.393(7) ?
C71 C76 1.400(7) ?
C72 C73 1.385(8) ?
C73 C74 1.385(8) ?
C74 C75 1.383(9) ?
C75 C76 1.369(8) ?
C81 C82 1.386(7) ?
C81 C86 1.397(7) ?
C82 C83 1.380(8) ?
C83 C84 1.377(8) ?
C84 C85 1.365(8) ?
C85 C86 1.379(8) ?
S1 O1 1.436(5) ?
S1 O2 1.443(4) ?
S1 O3 1.461(5) ?
S1 C98 1.835(7) ?
C98 F1 1.331(8) ?
C98 F2 1.337(7) ?
C98 F3 1.344(8) ?
S2 O6 1.437(8) ?
S2 O5 1.439(8) ?
S2 O4 1.447(8) ?
S2 C99 1.833(11) ?
C99 F5 1.322(10) ?
C99 F6 1.342(11) ?
C99 F4 1.342(11) ?
S2' O4' 1.444(12) ?
S2' O6' 1.443(12) ?
S2' O5' 1.448(11) ?
S2' C99' 1.834(15) ?
C99' F4' 1.321(13) ?
C99' F5' 1.335(13) ?
C99' F6' 1.338(13) ?
